data_7029777
loop_
_publ_author_name
'Stasch, Andreas'

_publ_section_title
;
 Reactivity studies of a soluble LiH-complex and non-spectator behaviour
 of its stabilising phosphinoamide ligand.
;
_journal_issue 19
_journal_name_full 'Dalton transactions (Cambridge, England : 2003)'
_journal_page_first 7078
_journal_page_last 7086
_journal_paper_doi 10.1039/c3dt52140k
_journal_volume 43
_journal_year 2014
_chemical_formula_sum 'C96 H130 Li4 N6 O2 P2 Si2'
_chemical_formula_weight 1545.94
_chemical_name_systematic
; 
 ? 
;
_space_group_IT_number 14
_symmetry_cell_setting monoclinic
_symmetry_space_group_name_Hall '-P 2ybc'
_symmetry_space_group_name_H-M 'P 1 21/c 1'
_atom_sites_solution_hydrogens geom
_atom_sites_solution_primary direct
_atom_sites_solution_secondary difmap
_audit_creation_method SHELXL-97
_cell_angle_alpha 90.00
_cell_angle_beta 94.69(3)
_cell_angle_gamma 90.00
_cell_formula_units_Z 4
_cell_length_a 14.003(3)
_cell_length_b 22.742(5)
_cell_length_c 28.741(6)
_cell_measurement_reflns_used 124193
_cell_measurement_temperature 100(2)
_cell_measurement_theta_max 28.60
_cell_measurement_theta_min 1.14
_cell_volume 9122(3)
_computing_data_collection 'BluIce (McPhillips, 2002)'
_computing_molecular_graphics 'X-Seed (Barbour, 1999)'
_computing_publication_material 'CIFTAB (Sheldrick, 1997)'
_computing_structure_refinement 'SHELXL-97 (Sheldrick, 1997)'
_computing_structure_solution 'SHELXS-97 (Sheldrick, 1990)'
_diffrn_ambient_temperature 100(2)
_diffrn_measured_fraction_theta_full 0.997
_diffrn_measured_fraction_theta_max 0.988
_diffrn_measurement_device_type 'ADSC quantum 210r'
_diffrn_radiation_monochromator 'Silicon Double Crystal'
_diffrn_radiation_source 'Australian Synchrotron'
_diffrn_radiation_type synchrotron
_diffrn_radiation_wavelength 0.71010
_diffrn_reflns_av_R_equivalents 0.0545
_diffrn_reflns_av_sigmaI/netI 0.0317
_diffrn_reflns_limit_h_max 18
_diffrn_reflns_limit_h_min -18
_diffrn_reflns_limit_k_max 30
_diffrn_reflns_limit_k_min -30
_diffrn_reflns_limit_l_max 38
_diffrn_reflns_limit_l_min -38
_diffrn_reflns_number 122779
_diffrn_reflns_theta_full 25.00
_diffrn_reflns_theta_max 28.60
_diffrn_reflns_theta_min 1.14
_exptl_absorpt_coefficient_mu 0.124
_exptl_absorpt_correction_T_max 0.9975
_exptl_absorpt_correction_T_min 0.9939
_exptl_absorpt_correction_type multi-scan
_exptl_absorpt_process_details 'XDS (Kabsch, 1993)'
_exptl_crystal_colour colourless
_exptl_crystal_density_diffrn 1.126
_exptl_crystal_density_method 'not measured'
_exptl_crystal_description block
_exptl_crystal_F_000 3336
_exptl_crystal_size_max 0.05
_exptl_crystal_size_mid 0.04
_exptl_crystal_size_min 0.02
_refine_diff_density_max 1.000
_refine_diff_density_min -0.765
_refine_diff_density_rms 0.073
_refine_ls_extinction_coef 0.0222(6)
_refine_ls_extinction_expression Fc^*^=kFc[1+0.001xFc^2^\l^3^/sin(2\q)]^-1/4^
_refine_ls_extinction_method SHELXL
_refine_ls_goodness_of_fit_ref 1.025
_refine_ls_hydrogen_treatment constr
_refine_ls_matrix_type full
_refine_ls_number_parameters 1022
_refine_ls_number_reflns 23130
_refine_ls_number_restraints 27
_refine_ls_restrained_S_all 1.031
_refine_ls_R_factor_all 0.0774
_refine_ls_R_factor_gt 0.0652
_refine_ls_shift/su_max 0.001
_refine_ls_shift/su_mean 0.000
_refine_ls_structure_factor_coef Fsqd
_refine_ls_weighting_details 'calc w=1/[\s^2^(Fo^2^)+(0.0965P)^2^+8.4530P] where P=(Fo^2^+2Fc^2^)/3'
_refine_ls_weighting_scheme calc
_refine_ls_wR_factor_gt 0.1720
_refine_ls_wR_factor_ref 0.1827
_reflns_number_gt 19227
_reflns_number_total 23130
_reflns_threshold_expression >2sigma(I)
_cod_data_source_file c3dt52140k2.cif
_cod_data_source_block compound_3
_cod_depositor_comments
;Adding full bibliography for
 ./tmp-cod-update-bibliographies-12899/cifs/7029777.cif.
;
_cod_original_sg_symbol_H-M 'P 21/c'
_cod_database_code 7029777

loop_
_symmetry_equiv_pos_as_xyz
'x, y, z'
'-x, y+1/2, -z+1/2'
'-x, -y, -z'
'x, -y-1/2, z-1/2'

loop_
_atom_site_label
_atom_site_type_symbol
_atom_site_fract_x
_atom_site_fract_y
_atom_site_fract_z
_atom_site_U_iso_or_equiv
_atom_site_adp_type
_atom_site_occupancy
_atom_site_symmetry_multiplicity
_atom_site_calc_flag
_atom_site_refinement_flags
P1 P 0.46268(3) 0.183481(17) 0.828028(13) 0.02191(8) Uani 1 1 d .
Si1 Si 0.27759(3) 0.138473(19) 0.783872(15) 0.02312(9) Uani 1 1 d .
O1 O 0.25474(7) 0.13776(5) 0.83753(4) 0.0213(2) Uani 1 1 d .
N1 N 0.39955(10) 0.15757(6) 0.77856(5) 0.0269(3) Uani 1 1 d .
C1 C 0.54268(11) 0.12603(7) 0.85374(6) 0.0272(3) Uani 1 1 d .
Li1 Li 0.33197(18) 0.17152(11) 0.88907(9) 0.0235(5) Uani 1 1 d .
P2 P 0.05920(3) 0.283488(15) 0.862404(13) 0.01763(7) Uani 1 1 d .
Si2 Si 0.23677(3) 0.289101(17) 0.927189(16) 0.02423(9) Uani 1 1 d .
O2 O 0.23498(7) 0.22102(4) 0.91306(4) 0.0188(2) Uani 1 1 d .
N2 N 0.14338(8) 0.32601(5) 0.89327(4) 0.0185(2) Uani 1 1 d .
C2 C 0.63781(12) 0.13646(8) 0.87043(6) 0.0306(4) Uani 1 1 d .
H2 H 0.6672 0.1727 0.8636 0.037 Uiso 1 1 calc R
Li2 Li 0.23195(18) 0.15816(11) 0.95627(9) 0.0217(5) Uani 1 1 d .
C3 C 0.68959(13) 0.09455(9) 0.89675(8) 0.0413(5) Uani 1 1 d .
H3 H 0.7540 0.1023 0.9080 0.050 Uiso 1 1 calc R
Li3 Li 0.19834(18) 0.07704(11) 0.87191(9) 0.0236(5) Uani 1 1 d .
N4 N 0.35541(9) 0.11349(5) 0.94714(5) 0.0217(3) Uani 1 1 d .
C4 C 0.64761(15) 0.04128(10) 0.90673(10) 0.0528(6) Uani 1 1 d .
H4 H 0.6835 0.0123 0.9243 0.063 Uiso 1 1 calc R
Li4 Li 0.15206(18) 0.18314(11) 0.86560(9) 0.0217(5) Uani 1 1 d .
N5 N 0.28460(9) 0.02888(5) 0.91287(5) 0.0235(3) Uani 1 1 d .
C5 C 0.55313(14) 0.03048(9) 0.89094(9) 0.0491(6) Uani 1 1 d .
H5 H 0.5243 -0.0060 0.8977 0.059 Uiso 1 1 calc R
N6 N 0.10997(9) 0.12345(5) 0.96832(4) 0.0210(2) Uani 1 1 d .
C6 C 0.50038(13) 0.07273(8) 0.86529(8) 0.0363(4) Uani 1 1 d .
H6 H 0.4350 0.0655 0.8555 0.044 Uiso 1 1 calc R
N7 N 0.06839(9) 0.11161(5) 0.88808(4) 0.0207(2) Uani 1 1 d .
C7 C 0.55003(11) 0.23706(7) 0.81015(6) 0.0255(3) Uani 1 1 d .
C8 C 0.62151(13) 0.22487(9) 0.78016(6) 0.0343(4) Uani 1 1 d .
H8 H 0.6257 0.1868 0.7669 0.041 Uiso 1 1 calc R
C9 C 0.68649(14) 0.26825(10) 0.76962(7) 0.0410(5) Uani 1 1 d .
H9 H 0.7348 0.2595 0.7493 0.049 Uiso 1 1 calc R
C10 C 0.68124(14) 0.32395(9) 0.78857(7) 0.0411(5) Uani 1 1 d .
H10 H 0.7252 0.3535 0.7809 0.049 Uiso 1 1 calc R
C11 C 0.61193(14) 0.33651(8) 0.81875(8) 0.0397(4) Uani 1 1 d .
H11 H 0.6089 0.3745 0.8323 0.048 Uiso 1 1 calc R
C12 C 0.54640(12) 0.29310(7) 0.82932(6) 0.0312(4) Uani 1 1 d .
H12 H 0.4987 0.3020 0.8499 0.037 Uiso 1 1 calc R
C13 C 0.44109(13) 0.15465(10) 0.73354(6) 0.0401(4) Uani 1 1 d .
C14 C 0.48803(14) 0.10417(11) 0.72022(8) 0.0518(6) Uani 1 1 d .
C15 C 0.53084(17) 0.10574(16) 0.67642(10) 0.0753(8) Uani 1 1 d .
H15 H 0.5640 0.0721 0.6665 0.090 Uiso 1 1 calc R
C16 C 0.5248(2) 0.15486(17) 0.64861(10) 0.0795(10) Uani 1 1 d .
H16 H 0.5542 0.1550 0.6200 0.095 Uiso 1 1 calc R
C17 C 0.4780(2) 0.20221(16) 0.66148(8) 0.0747(9) Uani 1 1 d .
H17 H 0.4745 0.2354 0.6413 0.090 Uiso 1 1 calc R
C18 C 0.43375(16) 0.20556(12) 0.70317(7) 0.0537(6) Uani 1 1 d .
C19 C 0.49877(15) 0.04920(11) 0.74932(10) 0.0612(6) Uani 1 1 d .
H19 H 0.4621 0.0550 0.7774 0.073 Uiso 1 1 calc R
C20 C 0.60417(17) 0.03727(14) 0.76654(12) 0.0831(9) Uani 1 1 d .
H20A H 0.6407 0.0280 0.7398 0.125 Uiso 1 1 calc R
H20B H 0.6074 0.0040 0.7883 0.125 Uiso 1 1 calc R
H20C H 0.6314 0.0723 0.7825 0.125 Uiso 1 1 calc R
C21 C 0.45813(19) -0.00633(12) 0.72323(12) 0.0833(9) Uani 1 1 d .
H21A H 0.3918 0.0010 0.7110 0.125 Uiso 1 1 calc R
H21B H 0.4598 -0.0397 0.7449 0.125 Uiso 1 1 calc R
H21C H 0.4971 -0.0154 0.6973 0.125 Uiso 1 1 calc R
C22 C 0.38152(18) 0.26208(11) 0.71215(7) 0.0530(6) Uani 1 1 d .
H22 H 0.3532 0.2589 0.7429 0.064 Uiso 1 1 calc R
C23 C 0.4481(2) 0.31571(12) 0.71338(9) 0.0653(7) Uani 1 1 d .
H23A H 0.4914 0.3147 0.7420 0.098 Uiso 1 1 calc R
H23B H 0.4097 0.3518 0.7129 0.098 Uiso 1 1 calc R
H23C H 0.4858 0.3149 0.6861 0.098 Uiso 1 1 calc R
C24 C 0.2996(2) 0.27357(14) 0.67346(9) 0.0683(8) Uani 1 1 d .
H24A H 0.3271 0.2838 0.6442 0.103 Uiso 1 1 calc R
H24B H 0.2596 0.3061 0.6829 0.103 Uiso 1 1 calc R
H24C H 0.2603 0.2381 0.6688 0.103 Uiso 1 1 calc R
C25 C 0.25587(13) 0.06565(10) 0.75513(7) 0.0422(5) Uani 1 1 d .
H25A H 0.2914 0.0352 0.7734 0.063 Uiso 1 1 calc R
H25B H 0.2775 0.0669 0.7236 0.063 Uiso 1 1 calc R
H25C H 0.1872 0.0566 0.7533 0.063 Uiso 1 1 calc R
C26 C 0.19236(16) 0.18953(12) 0.75109(9) 0.0594(6) Uani 1 1 d .
H26A H 0.1265 0.1787 0.7566 0.089 Uiso 1 1 calc R
H26B H 0.2008 0.1868 0.7176 0.089 Uiso 1 1 calc R
H26C H 0.2050 0.2299 0.7618 0.089 Uiso 1 1 calc R
C27 C -0.04427(10) 0.27474(6) 0.89754(5) 0.0195(3) Uani 1 1 d .
C28 C -0.02709(11) 0.24610(6) 0.94026(5) 0.0233(3) Uani 1 1 d .
H28 H 0.0369 0.2368 0.9515 0.028 Uiso 1 1 calc R
C29 C -0.10162(12) 0.23093(8) 0.96664(6) 0.0309(4) Uani 1 1 d .
H29 H -0.0885 0.2122 0.9960 0.037 Uiso 1 1 calc R
C30 C -0.19562(12) 0.24297(8) 0.95025(7) 0.0344(4) Uani 1 1 d .
H30 H -0.2469 0.2325 0.9683 0.041 Uiso 1 1 calc R
C31 C -0.21407(11) 0.27025(8) 0.90746(6) 0.0303(4) Uani 1 1 d .
H31 H -0.2783 0.2783 0.8960 0.036 Uiso 1 1 calc R
C32 C -0.13910(11) 0.28591(7) 0.88113(6) 0.0247(3) Uani 1 1 d .
H32 H -0.1525 0.3044 0.8517 0.030 Uiso 1 1 calc R
C33 C 0.00474(10) 0.32799(6) 0.81433(5) 0.0220(3) Uani 1 1 d .
C34 C -0.03489(11) 0.38398(6) 0.81909(5) 0.0234(3) Uani 1 1 d .
H34 H -0.0317 0.4022 0.8489 0.028 Uiso 1 1 calc R
C35 C -0.07886(12) 0.41325(7) 0.78066(6) 0.0276(3) Uani 1 1 d .
H35 H -0.1049 0.4514 0.7843 0.033 Uiso 1 1 calc R
C36 C -0.08474(13) 0.38692(8) 0.73707(6) 0.0330(4) Uani 1 1 d .
H36 H -0.1141 0.4072 0.7108 0.040 Uiso 1 1 calc R
C37 C -0.04797(15) 0.33117(8) 0.73177(6) 0.0362(4) Uani 1 1 d .
H37 H -0.0530 0.3129 0.7020 0.043 Uiso 1 1 calc R
C38 C -0.00342(13) 0.30174(7) 0.77023(6) 0.0296(3) Uani 1 1 d .
H38 H 0.0217 0.2634 0.7664 0.036 Uiso 1 1 calc R
C39 C 0.14140(10) 0.38973(6) 0.89110(5) 0.0218(3) Uani 1 1 d .
C40 C 0.18601(12) 0.41868(7) 0.85504(6) 0.0278(3) Uani 1 1 d .
C41 C 0.17873(14) 0.47981(7) 0.85198(7) 0.0376(4) Uani 1 1 d .
H41 H 0.2080 0.4996 0.8278 0.045 Uiso 1 1 calc R
C42 C 0.13069(16) 0.51211(8) 0.88283(8) 0.0449(5) Uani 1 1 d .
H42 H 0.1260 0.5536 0.8797 0.054 Uiso 1 1 calc R
C43 C 0.08913(15) 0.48372(7) 0.91863(7) 0.0371(4) Uani 1 1 d .
H43 H 0.0568 0.5062 0.9403 0.044 Uiso 1 1 calc R
C44 C 0.09367(12) 0.42256(6) 0.92364(6) 0.0265(3) Uani 1 1 d .
C45 C 0.24163(12) 0.38726(8) 0.81934(6) 0.0329(4) Uani 1 1 d .
H45 H 0.2410 0.3441 0.8261 0.039 Uiso 1 1 calc R
C46 C 0.19895(15) 0.39719(11) 0.76920(7) 0.0453(5) Uani 1 1 d .
H46A H 0.1317 0.3849 0.7664 0.068 Uiso 1 1 calc R
H46B H 0.2348 0.3741 0.7477 0.068 Uiso 1 1 calc R
H46C H 0.2031 0.4390 0.7614 0.068 Uiso 1 1 calc R
C47 C 0.34633(15) 0.40827(11) 0.82230(10) 0.0549(6) Uani 1 1 d .
H47A H 0.3488 0.4488 0.8109 0.082 Uiso 1 1 calc R
H47B H 0.3835 0.3828 0.8031 0.082 Uiso 1 1 calc R
H47C H 0.3734 0.4066 0.8548 0.082 Uiso 1 1 calc R
C48 C 0.04597(13) 0.39495(7) 0.96354(6) 0.0299(4) Uani 1 1 d .
H48 H 0.0594 0.3518 0.9634 0.036 Uiso 1 1 calc R
C49 C -0.06303(14) 0.40355(8) 0.95833(8) 0.0384(4) Uani 1 1 d .
H49A H -0.0778 0.4457 0.9578 0.058 Uiso 1 1 calc R
H49B H -0.0914 0.3850 0.9847 0.058 Uiso 1 1 calc R
H49C H -0.0895 0.3854 0.9291 0.058 Uiso 1 1 calc R
C50 C 0.08634(17) 0.41978(9) 1.01060(7) 0.0423(5) Uani 1 1 d .
H50A H 0.1564 0.4165 1.0132 0.063 Uiso 1 1 calc R
H50B H 0.0604 0.3975 1.0359 0.063 Uiso 1 1 calc R
H50C H 0.0681 0.4612 1.0128 0.063 Uiso 1 1 calc R
C51 C 0.35106(14) 0.32652(8) 0.91962(9) 0.0447(5) Uani 1 1 d .
H51A H 0.4008 0.3111 0.9424 0.067 Uiso 1 1 calc R
H51B H 0.3436 0.3689 0.9245 0.067 Uiso 1 1 calc R
H51C H 0.3696 0.3195 0.8879 0.067 Uiso 1 1 calc R
C52 C 0.22377(16) 0.29560(9) 0.99282(7) 0.0424(5) Uani 1 1 d .
H52A H 0.1601 0.2818 0.9996 0.064 Uiso 1 1 calc R
H52B H 0.2317 0.3368 1.0024 0.064 Uiso 1 1 calc R
H52C H 0.2729 0.2715 1.0100 0.064 Uiso 1 1 calc R
C53 C 0.34699(10) 0.05519(6) 0.94191(5) 0.0223(3) Uani 1 1 d .
H53 H 0.3898 0.0311 0.9608 0.027 Uiso 1 1 calc R
C54 C 0.43368(10) 0.13067(6) 0.98192(5) 0.0223(3) Uani 1 1 d .
H54 H 0.4852 0.1002 0.9820 0.027 Uiso 1 1 calc R
C55 C 0.47597(12) 0.18962(7) 0.96889(6) 0.0270(3) Uani 1 1 d .
H55A H 0.4247 0.2197 0.9668 0.032 Uiso 1 1 calc R
H55B H 0.5012 0.1863 0.9378 0.032 Uiso 1 1 calc R
C56 C 0.55667(12) 0.20949(8) 1.00455(6) 0.0307(4) Uani 1 1 d .
H56A H 0.6109 0.1816 1.0044 0.037 Uiso 1 1 calc R
H56B H 0.5798 0.2487 0.9956 0.037 Uiso 1 1 calc R
C57 C 0.52255(13) 0.21252(8) 1.05349(6) 0.0324(4) Uani 1 1 d .
H57A H 0.4737 0.2438 1.0547 0.039 Uiso 1 1 calc R
H57B H 0.5772 0.2226 1.0761 0.039 Uiso 1 1 calc R
C58 C 0.47980(13) 0.15393(8) 1.06697(6) 0.0330(4) Uani 1 1 d .
H58A H 0.4540 0.1577 1.0979 0.040 Uiso 1 1 calc R
H58B H 0.5308 0.1236 1.0695 0.040 Uiso 1 1 calc R
C59 C 0.39979(12) 0.13434(8) 1.03102(6) 0.0282(3) Uani 1 1 d .
H59A H 0.3459 0.1625 1.0310 0.034 Uiso 1 1 calc R
H59B H 0.3760 0.0953 1.0400 0.034 Uiso 1 1 calc R
C60 C 0.28758(10) -0.03536(6) 0.91233(5) 0.0222(3) Uani 1 1 d .
H60 H 0.3485 -0.0486 0.9298 0.027 Uiso 1 1 calc R
C61 C 0.20350(12) -0.06145(7) 0.93594(6) 0.0265(3) Uani 1 1 d .
H61A H 0.1429 -0.0451 0.9212 0.032 Uiso 1 1 calc R
H61B H 0.2087 -0.0499 0.9693 0.032 Uiso 1 1 calc R
C62 C 0.20051(13) -0.12845(7) 0.93245(6) 0.0316(4) Uani 1 1 d .
H62A H 0.2579 -0.1451 0.9501 0.038 Uiso 1 1 calc R
H62B H 0.1432 -0.1433 0.9467 0.038 Uiso 1 1 calc R
C63 C 0.19740(13) -0.14881(7) 0.88195(6) 0.0313(4) Uani 1 1 d .
H63A H 0.1367 -0.1357 0.8651 0.038 Uiso 1 1 calc R
H63B H 0.1992 -0.1923 0.8810 0.038 Uiso 1 1 calc R
C64 C 0.28187(12) -0.12410(7) 0.85782(6) 0.0300(4) Uani 1 1 d .
H64A H 0.2754 -0.1354 0.8244 0.036 Uiso 1 1 calc R
H64B H 0.3422 -0.1413 0.8722 0.036 Uiso 1 1 calc R
C65 C 0.28679(11) -0.05703(7) 0.86178(6) 0.0263(3) Uani 1 1 d .
H65A H 0.2310 -0.0398 0.8433 0.032 Uiso 1 1 calc R
H65B H 0.3455 -0.0430 0.8483 0.032 Uiso 1 1 calc R
C66 C 0.05117(10) 0.10734(6) 0.93307(5) 0.0206(3) Uani 1 1 d .
H66 H -0.0087 0.0913 0.9399 0.025 Uiso 1 1 calc R
C67 C 0.08030(10) 0.11053(7) 1.01482(5) 0.0221(3) Uani 1 1 d .
H67 H 0.0092 0.1051 1.0127 0.026 Uiso 1 1 calc R
C68 C 0.12824(12) 0.05412(7) 1.03421(6) 0.0278(3) Uani 1 1 d .
H68A H 0.1048 0.0204 1.0147 0.033 Uiso 1 1 calc R
H68B H 0.1983 0.0572 1.0322 0.033 Uiso 1 1 calc R
C69 C 0.10809(14) 0.04254(8) 1.08492(6) 0.0354(4) Uani 1 1 d .
H69A H 0.0390 0.0343 1.0864 0.042 Uiso 1 1 calc R
H69B H 0.1442 0.0073 1.0965 0.042 Uiso 1 1 calc R
C70 C 0.13637(15) 0.09461(9) 1.11628(6) 0.0391(4) Uani 1 1 d .
H70A H 0.2066 0.1002 1.1176 0.047 Uiso 1 1 calc R
H70B H 0.1187 0.0865 1.1483 0.047 Uiso 1 1 calc R
C71 C 0.08631(13) 0.15040(9) 1.09797(6) 0.0338(4) Uani 1 1 d .
H71A H 0.1087 0.1842 1.1177 0.041 Uiso 1 1 calc R
H71B H 0.0163 0.1463 1.0998 0.041 Uiso 1 1 calc R
C72 C 0.10692(11) 0.16214(7) 1.04756(6) 0.0262(3) Uani 1 1 d .
H72A H 0.1760 0.1708 1.0465 0.031 Uiso 1 1 calc R
H72B H 0.0706 0.1974 1.0362 0.031 Uiso 1 1 calc R
C73 C -0.01212(10) 0.09253(6) 0.85535(5) 0.0214(3) Uani 1 1 d .
H73 H -0.0627 0.0760 0.8742 0.026 Uiso 1 1 calc R
C74 C -0.05659(13) 0.14350(7) 0.82663(7) 0.0318(4) Uani 1 1 d .
H74A H -0.0066 0.1624 0.8093 0.038 Uiso 1 1 calc R
H74B H -0.0808 0.1732 0.8480 0.038 Uiso 1 1 calc R
C75 C -0.13888(13) 0.12358(8) 0.79194(7) 0.0340(4) Uani 1 1 d .
H75A H -0.1920 0.1085 0.8093 0.041 Uiso 1 1 calc R
H75B H -0.1631 0.1576 0.7730 0.041 Uiso 1 1 calc R
C76 C -0.10667(13) 0.07602(8) 0.76000(6) 0.0335(4) Uani 1 1 d .
H76A H -0.0579 0.0921 0.7404 0.040 Uiso 1 1 calc R
H76B H -0.1619 0.0625 0.7391 0.040 Uiso 1 1 calc R
C77 C -0.06456(15) 0.02433(8) 0.78844(7) 0.0389(4) Uani 1 1 d .
H77A H -0.0407 -0.0055 0.7671 0.047 Uiso 1 1 calc R
H77B H -0.1152 0.0059 0.8056 0.047 Uiso 1 1 calc R
C78 C 0.01791(13) 0.04429(7) 0.82323(6) 0.0320(4) Uani 1 1 d .
H78A H 0.0415 0.0102 0.8422 0.038 Uiso 1 1 calc R
H78B H 0.0714 0.0587 0.8058 0.038 Uiso 1 1 calc R
C79 C -0.1120(2) 0.19229(11) 0.66823(9) 0.0708(9) Uani 1 1 d D
H79 H -0.0967 0.1941 0.7010 0.085 Uiso 1 1 calc R
C80 C -0.0427(2) 0.20461(11) 0.63844(10) 0.0689(8) Uani 1 1 d D
H80 H 0.0200 0.2152 0.6507 0.083 Uiso 1 1 calc R
C81 C -0.06406(19) 0.20164(11) 0.59060(9) 0.0595(6) Uani 1 1 d D
H81 H -0.0162 0.2096 0.5699 0.071 Uiso 1 1 calc R
C82 C -0.15560(18) 0.18700(11) 0.57347(8) 0.0547(6) Uani 1 1 d D
H82 H -0.1712 0.1852 0.5407 0.066 Uiso 1 1 calc R
C83 C -0.2251(2) 0.17484(11) 0.60377(9) 0.0591(6) Uani 1 1 d D
H83 H -0.2882 0.1647 0.5919 0.071 Uiso 1 1 calc R
C84 C -0.2023(2) 0.17754(11) 0.65116(9) 0.0683(8) Uani 1 1 d D
H84 H -0.2497 0.1691 0.6720 0.082 Uiso 1 1 calc R
C85 C 0.3255(2) 0.59412(15) 1.02196(16) 0.1058(15) Uani 1 1 d D
H85 H 0.2860 0.6075 1.0451 0.127 Uiso 1 1 calc R
C86 C 0.4142(3) 0.61640(17) 1.01889(17) 0.1188(17) Uani 1 1 d D
H86 H 0.4377 0.6463 1.0399 0.143 Uiso 1 1 calc R
C87 C 0.4714(3) 0.5955(2) 0.98484(15) 0.160(2) Uani 1 1 d D
H87 H 0.5322 0.6130 0.9816 0.192 Uiso 1 1 calc R
C88 C 0.4397(3) 0.5487(3) 0.95513(16) 0.170(3) Uani 1 1 d D
H88 H 0.4805 0.5326 0.9335 0.204 Uiso 1 1 calc R
C89 C 0.3480(2) 0.52648(17) 0.95804(13) 0.0864(11) Uani 1 1 d D
H89 H 0.3239 0.4954 0.9384 0.104 Uiso 1 1 calc R
C90 C 0.2942(2) 0.55105(17) 0.99016(15) 0.1078(14) Uani 1 1 d D
H90 H 0.2301 0.5377 0.9909 0.129 Uiso 1 1 calc R
C91 C 0.3021(3) 0.4636(2) 1.1127(2) 0.164(3) Uani 1 1 d D
H91 H 0.3626 0.4796 1.1068 0.197 Uiso 1 1 calc R
C92 C 0.2888(3) 0.4032(2) 1.11152(16) 0.171(2) Uani 1 1 d D
H92 H 0.3391 0.3778 1.1038 0.205 Uiso 1 1 calc R
C93 C 0.2017(3) 0.38054(18) 1.12162(13) 0.1430(18) Uani 1 1 d D
H93 H 0.1917 0.3392 1.1210 0.172 Uiso 1 1 calc R
C94 C 0.1296(3) 0.41734(13) 1.13256(11) 0.0933(12) Uani 1 1 d D
H94 H 0.0699 0.4017 1.1401 0.112 Uiso 1 1 calc R
C95 C 0.1439(2) 0.47666(13) 1.13261(11) 0.0750(9) Uani 1 1 d D
H95 H 0.0932 0.5018 1.1401 0.090 Uiso 1 1 calc R
C96 C 0.2277(3) 0.50099(19) 1.12240(16) 0.1083(15) Uani 1 1 d D
H96 H 0.2356 0.5425 1.1219 0.130 Uiso 1 1 calc R

loop_
_atom_site_aniso_label
_atom_site_aniso_U_11
_atom_site_aniso_U_22
_atom_site_aniso_U_33
_atom_site_aniso_U_23
_atom_site_aniso_U_13
_atom_site_aniso_U_12
P1 0.02225(16) 0.02231(16) 0.02130(17) -0.00210(13) 0.00261(13) -0.00161(13)
Si1 0.02162(18) 0.0287(2) 0.01916(18) -0.00049(15) 0.00212(14) 0.00148(15)
O1 0.0227(5) 0.0228(5) 0.0187(5) -0.0030(4) 0.0029(4) -0.0021(4)
N1 0.0258(6) 0.0330(7) 0.0225(6) -0.0063(5) 0.0062(5) -0.0086(5)
C1 0.0256(7) 0.0246(7) 0.0326(8) -0.0009(6) 0.0092(6) 0.0028(6)
Li1 0.0209(11) 0.0232(11) 0.0261(12) -0.0016(10) 0.0000(9) -0.0011(9)
P2 0.01862(15) 0.01433(14) 0.01939(16) 0.00085(12) -0.00179(12) -0.00001(12)
Si2 0.02290(18) 0.01491(16) 0.0330(2) -0.00110(15) -0.00896(16) 0.00069(14)
O2 0.0199(4) 0.0154(4) 0.0207(5) 0.0002(4) -0.0013(4) 0.0011(3)
N2 0.0197(5) 0.0128(5) 0.0225(6) 0.0016(4) -0.0006(4) -0.0002(4)
C2 0.0282(7) 0.0288(7) 0.0354(8) 0.0022(6) 0.0058(6) 0.0028(6)
Li2 0.0206(11) 0.0221(11) 0.0222(11) 0.0038(9) 0.0001(9) 0.0014(9)
C3 0.0274(8) 0.0421(10) 0.0547(12) 0.0116(9) 0.0055(8) 0.0081(7)
Li3 0.0230(11) 0.0207(11) 0.0268(12) -0.0001(9) 0.0011(10) 0.0015(9)
N4 0.0188(5) 0.0181(5) 0.0274(6) -0.0011(5) -0.0036(5) 0.0015(4)
C4 0.0325(9) 0.0416(10) 0.0856(16) 0.0273(10) 0.0131(10) 0.0151(8)
Li4 0.0225(11) 0.0194(11) 0.0228(12) -0.0007(9) -0.0016(9) 0.0004(9)
N5 0.0215(5) 0.0174(5) 0.0307(6) -0.0002(5) -0.0031(5) 0.0025(4)
C5 0.0323(9) 0.0316(9) 0.0852(16) 0.0204(10) 0.0156(10) 0.0084(7)
N6 0.0203(5) 0.0209(5) 0.0218(6) 0.0028(4) 0.0018(4) 0.0003(4)
C6 0.0263(7) 0.0261(7) 0.0576(11) 0.0053(7) 0.0109(7) 0.0043(6)
N7 0.0193(5) 0.0204(5) 0.0221(6) 0.0006(4) 0.0005(4) -0.0005(4)
C7 0.0232(6) 0.0280(7) 0.0246(7) 0.0033(6) -0.0024(5) -0.0034(6)
C8 0.0318(8) 0.0393(9) 0.0324(8) 0.0001(7) 0.0057(7) -0.0088(7)
C9 0.0339(9) 0.0534(11) 0.0357(9) 0.0077(8) 0.0019(7) -0.0134(8)
C10 0.0340(8) 0.0419(9) 0.0451(10) 0.0178(8) -0.0111(8) -0.0142(7)
C11 0.0375(9) 0.0262(8) 0.0525(11) 0.0076(8) -0.0133(8) -0.0059(7)
C12 0.0290(7) 0.0262(7) 0.0368(9) 0.0032(6) -0.0070(7) -0.0007(6)
C13 0.0321(8) 0.0612(11) 0.0283(8) -0.0175(8) 0.0096(7) -0.0202(8)
C14 0.0280(8) 0.0756(14) 0.0525(11) -0.0365(10) 0.0078(8) -0.0097(9)
C15 0.0385(11) 0.123(2) 0.0665(15) -0.0570(15) 0.0139(10) -0.0151(13)
C16 0.0618(14) 0.133(3) 0.0469(13) -0.0178(15) 0.0249(11) -0.0407(16)
C17 0.0742(15) 0.121(2) 0.0320(10) -0.0139(12) 0.0203(10) -0.0518(16)
C18 0.0497(10) 0.0918(16) 0.0200(8) -0.0015(9) 0.0048(8) -0.0396(11)
C19 0.0297(9) 0.0751(13) 0.0772(14) -0.0542(12) -0.0058(9) 0.0124(9)
C20 0.0359(11) 0.1064(18) 0.1037(19) -0.0756(16) -0.0150(11) 0.0216(12)
C21 0.0467(12) 0.0766(15) 0.122(2) -0.0701(15) -0.0201(13) 0.0188(12)
C22 0.0650(13) 0.0607(13) 0.0307(9) 0.0123(9) -0.0112(9) -0.0275(11)
C23 0.0700(14) 0.0699(14) 0.0510(13) 0.0292(11) -0.0253(11) -0.0355(12)
C24 0.0729(15) 0.0886(18) 0.0396(11) 0.0233(11) -0.0196(11) -0.0370(14)
C25 0.0308(8) 0.0565(11) 0.0405(9) -0.0255(8) 0.0102(7) -0.0148(8)
C26 0.0402(10) 0.0850(16) 0.0547(12) 0.0396(11) 0.0144(9) 0.0223(11)
C27 0.0214(6) 0.0144(5) 0.0224(6) -0.0011(5) -0.0002(5) -0.0014(5)
C28 0.0221(6) 0.0223(6) 0.0254(7) 0.0025(5) 0.0007(5) 0.0028(5)
C29 0.0290(7) 0.0340(8) 0.0302(8) 0.0084(6) 0.0052(6) 0.0015(6)
C30 0.0247(7) 0.0395(9) 0.0400(9) 0.0053(7) 0.0087(7) -0.0025(7)
C31 0.0195(6) 0.0315(8) 0.0393(9) 0.0022(7) -0.0007(6) -0.0008(6)
C32 0.0210(6) 0.0229(6) 0.0295(7) 0.0008(6) -0.0021(6) -0.0005(5)
C33 0.0216(6) 0.0206(6) 0.0231(7) 0.0029(5) -0.0026(5) -0.0002(5)
C34 0.0236(6) 0.0207(6) 0.0250(7) 0.0028(5) -0.0030(5) 0.0008(5)
C35 0.0283(7) 0.0223(7) 0.0311(8) 0.0056(6) -0.0041(6) 0.0015(6)
C36 0.0375(8) 0.0322(8) 0.0273(8) 0.0089(6) -0.0101(7) 0.0013(7)
C37 0.0477(10) 0.0363(9) 0.0225(8) 0.0009(7) -0.0093(7) 0.0041(8)
C38 0.0361(8) 0.0260(7) 0.0253(7) 0.0002(6) -0.0066(6) 0.0046(6)
C39 0.0223(6) 0.0138(6) 0.0281(7) 0.0021(5) -0.0057(5) -0.0020(5)
C40 0.0266(7) 0.0213(6) 0.0343(8) 0.0086(6) -0.0050(6) -0.0040(6)
C41 0.0402(9) 0.0235(7) 0.0476(10) 0.0146(7) -0.0064(8) -0.0073(7)
C42 0.0569(12) 0.0152(7) 0.0601(13) 0.0062(7) -0.0101(10) -0.0014(7)
C43 0.0462(10) 0.0167(7) 0.0466(10) -0.0054(7) -0.0062(8) 0.0029(7)
C44 0.0292(7) 0.0166(6) 0.0321(8) -0.0022(6) -0.0068(6) 0.0004(5)
C45 0.0279(7) 0.0340(8) 0.0370(9) 0.0145(7) 0.0045(7) -0.0019(6)
C46 0.0377(9) 0.0623(13) 0.0364(10) 0.0133(9) 0.0066(8) 0.0031(9)
C47 0.0326(9) 0.0613(13) 0.0708(15) 0.0329(11) 0.0046(9) -0.0057(9)
C48 0.0383(8) 0.0212(7) 0.0300(8) -0.0063(6) 0.0017(7) 0.0022(6)
C49 0.0382(9) 0.0302(8) 0.0475(10) -0.0087(8) 0.0074(8) 0.0033(7)
C50 0.0590(12) 0.0346(9) 0.0323(9) -0.0126(7) -0.0015(8) 0.0079(8)
C51 0.0308(8) 0.0293(8) 0.0712(14) 0.0104(9) -0.0127(9) -0.0049(7)
C52 0.0551(11) 0.0330(8) 0.0367(9) -0.0115(7) -0.0112(8) 0.0153(8)
C53 0.0193(6) 0.0191(6) 0.0278(7) 0.0003(5) -0.0015(5) 0.0031(5)
C54 0.0182(6) 0.0203(6) 0.0275(7) -0.0022(5) -0.0032(5) 0.0030(5)
C55 0.0264(7) 0.0252(7) 0.0288(7) -0.0022(6) -0.0015(6) -0.0034(6)
C56 0.0233(7) 0.0304(8) 0.0374(9) -0.0053(7) -0.0026(6) -0.0049(6)
C57 0.0301(8) 0.0309(8) 0.0349(9) -0.0092(7) -0.0059(7) 0.0014(6)
C58 0.0319(8) 0.0381(9) 0.0279(8) -0.0029(7) -0.0056(6) -0.0004(7)
C59 0.0242(7) 0.0316(8) 0.0279(8) 0.0010(6) -0.0021(6) -0.0020(6)
C60 0.0195(6) 0.0167(6) 0.0293(7) 0.0001(5) -0.0040(5) 0.0023(5)
C61 0.0282(7) 0.0241(7) 0.0266(7) 0.0022(6) -0.0004(6) 0.0009(6)
C62 0.0394(8) 0.0243(7) 0.0296(8) 0.0077(6) -0.0060(7) -0.0047(6)
C63 0.0350(8) 0.0222(7) 0.0351(9) 0.0008(6) -0.0078(7) -0.0045(6)
C64 0.0295(7) 0.0236(7) 0.0355(8) -0.0065(6) -0.0048(6) 0.0022(6)
C65 0.0250(7) 0.0235(7) 0.0304(8) -0.0015(6) 0.0020(6) -0.0011(6)
C66 0.0193(6) 0.0167(6) 0.0255(7) 0.0022(5) 0.0016(5) 0.0008(5)
C67 0.0183(6) 0.0247(6) 0.0233(7) 0.0031(5) 0.0021(5) 0.0008(5)
C68 0.0275(7) 0.0247(7) 0.0317(8) 0.0077(6) 0.0062(6) 0.0015(6)
C69 0.0360(8) 0.0362(8) 0.0345(9) 0.0153(7) 0.0057(7) 0.0010(7)
C70 0.0409(9) 0.0501(10) 0.0257(8) 0.0119(7) -0.0005(7) 0.0020(8)
C71 0.0337(8) 0.0427(9) 0.0246(8) -0.0012(7) 0.0011(6) 0.0031(7)
C72 0.0260(7) 0.0266(7) 0.0254(7) 0.0022(6) -0.0009(6) 0.0027(6)
C73 0.0205(6) 0.0194(6) 0.0240(7) -0.0008(5) 0.0002(5) -0.0032(5)
C74 0.0319(8) 0.0215(7) 0.0395(9) -0.0072(6) -0.0127(7) 0.0038(6)
C75 0.0319(8) 0.0311(8) 0.0367(9) -0.0092(7) -0.0121(7) 0.0051(7)
C76 0.0342(8) 0.0379(9) 0.0275(8) -0.0067(7) -0.0033(7) -0.0006(7)
C77 0.0461(10) 0.0286(8) 0.0401(10) -0.0154(7) -0.0076(8) 0.0046(7)
C78 0.0335(8) 0.0272(7) 0.0345(8) -0.0075(6) -0.0029(7) 0.0075(6)
C79 0.125(3) 0.0386(11) 0.0487(14) 0.0078(10) 0.0088(15) -0.0115(14)
C80 0.0792(18) 0.0442(13) 0.081(2) 0.0054(13) -0.0073(16) -0.0043(13)
C81 0.0662(14) 0.0459(12) 0.0694(16) 0.0044(11) 0.0245(12) 0.0004(11)
C82 0.0714(15) 0.0483(12) 0.0461(12) 0.0031(10) 0.0159(11) 0.0025(11)
C83 0.0656(14) 0.0462(12) 0.0682(16) 0.0043(11) 0.0209(12) 0.0003(11)
C84 0.109(2) 0.0385(11) 0.0625(15) 0.0005(10) 0.0406(15) -0.0088(13)
C85 0.0609(18) 0.086(2) 0.165(4) -0.044(2) -0.021(2) 0.0071(17)
C86 0.097(3) 0.084(2) 0.168(5) 0.023(3) -0.039(3) -0.038(2)
C87 0.108(3) 0.276(7) 0.092(3) 0.039(4) -0.013(3) -0.107(4)
C88 0.110(3) 0.325(9) 0.076(3) 0.020(4) 0.011(3) -0.063(5)
C89 0.0633(17) 0.092(2) 0.101(3) -0.005(2) -0.0152(18) 0.0025(17)
C90 0.0454(14) 0.111(3) 0.163(4) -0.070(3) -0.0127(19) 0.0024(16)
C91 0.086(3) 0.254(8) 0.148(5) -0.013(5) -0.020(3) 0.015(4)
C92 0.143(3) 0.246(5) 0.110(3) -0.066(3) -0.075(3) 0.138(3)
C93 0.238(5) 0.105(3) 0.072(2) -0.0223(18) -0.070(3) 0.100(3)
C94 0.157(4) 0.0717(19) 0.0480(16) -0.0040(14) -0.0103(19) 0.025(2)
C95 0.090(2) 0.0671(17) 0.0621(16) -0.0122(13) -0.0269(15) 0.0185(15)
C96 0.098(3) 0.100(3) 0.120(3) -0.001(3) -0.035(3) -0.002(2)

loop_
_atom_type_symbol
_atom_type_description
_atom_type_scat_dispersion_real
_atom_type_scat_dispersion_imag
_atom_type_scat_source
C C 0.0033 0.0016 'International Tables Vol C Tables 4.2.6.8 and 6.1.1.4'
H H 0.0000 0.0000 'International Tables Vol C Tables 4.2.6.8 and 6.1.1.4'
Li Li -0.0003 0.0001 'International Tables Vol C Tables 4.2.6.8 and 6.1.1.4'
N N 0.0061 0.0033 'International Tables Vol C Tables 4.2.6.8 and 6.1.1.4'
O O 0.0106 0.0060 'International Tables Vol C Tables 4.2.6.8 and 6.1.1.4'
P P 0.1023 0.0942 'International Tables Vol C Tables 4.2.6.8 and 6.1.1.4'
Si Si 0.0817 0.0704 'International Tables Vol C Tables 4.2.6.8 and 6.1.1.4'

loop_
_geom_angle_atom_site_label_1
_geom_angle_atom_site_label_2
_geom_angle_atom_site_label_3
_geom_angle
N1 P1 C7 107.88(7)
N1 P1 C1 110.19(8)
C7 P1 C1 100.78(7)
N1 P1 Li1 100.15(8)
C7 P1 Li1 140.16(8)
C1 P1 Li1 95.28(8)
O1 Si1 N1 110.71(7)
O1 Si1 C25 112.31(8)
N1 Si1 C25 107.55(8)
O1 Si1 C26 108.85(9)
N1 Si1 C26 112.55(9)
C25 Si1 C26 104.76(12)
Si1 O1 Li3 129.10(10)
Si1 O1 Li1 126.49(10)
Li3 O1 Li1 96.93(12)
Si1 O1 Li4 126.33(10)
Li3 O1 Li4 79.76(12)
Li1 O1 Li4 81.96(11)
C13 N1 P1 122.22(11)
C13 N1 Si1 121.21(11)
P1 N1 Si1 116.46(8)
C2 C1 C6 118.35(16)
C2 C1 P1 123.36(13)
C6 C1 P1 117.07(12)
O1 Li1 O2 98.04(12)
O1 Li1 N4 113.41(13)
O2 Li1 N4 98.57(13)
O1 Li1 P1 84.62(10)
O2 Li1 P1 135.98(13)
N4 Li1 P1 120.74(11)
N2 P2 C33 107.79(7)
N2 P2 C27 108.39(6)
C33 P2 C27 100.12(7)
N2 P2 Li4 98.89(7)
C33 P2 Li4 133.05(8)
C27 P2 Li4 107.24(7)
O2 Si2 N2 108.80(6)
O2 Si2 C51 114.39(8)
N2 Si2 C51 108.95(8)
O2 Si2 C52 108.89(7)
N2 Si2 C52 112.28(8)
C51 Si2 C52 103.54(11)
Si2 O2 Li2 124.33(10)
Si2 O2 Li4 127.58(9)
Li2 O2 Li4 94.72(12)
Si2 O2 Li1 131.05(10)
Li2 O2 Li1 81.29(12)
Li4 O2 Li1 83.53(12)
C39 N2 P2 122.09(9)
C39 N2 Si2 120.40(9)
P2 N2 Si2 117.49(7)
C3 C2 C1 120.82(17)
C3 C2 H2 119.6
C1 C2 H2 119.6
O2 Li2 N6 119.42(14)
O2 Li2 N4 103.10(13)
N6 Li2 N4 126.05(14)
C2 C3 C4 120.16(18)
C2 C3 H3 119.9
C4 C3 H3 119.9
O1 Li3 N5 117.18(14)
O1 Li3 N7 104.49(13)
N5 Li3 N7 126.14(15)
C53 N4 C54 113.10(12)
C53 N4 Li2 116.08(12)
C54 N4 Li2 111.82(12)
C53 N4 Li1 121.25(13)
C54 N4 Li1 115.16(12)
Li2 N4 Li1 73.42(11)
C5 C4 C3 119.79(19)
C5 C4 H4 120.1
C3 C4 H4 120.1
O2 Li4 O1 96.05(12)
O2 Li4 N7 116.20(13)
O1 Li4 N7 99.19(11)
O2 Li4 P2 84.49(9)
O1 Li4 P2 143.88(13)
N7 Li4 P2 112.99(11)
C53 N5 C60 116.58(12)
C53 N5 Li3 118.55(13)
C60 N5 Li3 124.82(12)
C4 C5 C6 120.29(19)
C4 C5 H5 119.9
C6 C5 H5 119.9
C66 N6 C67 116.43(12)
C66 N6 Li2 119.01(13)
C67 N6 Li2 124.46(12)
C5 C6 C1 120.55(17)
C5 C6 H6 119.7
C1 C6 H6 119.7
C66 N7 C73 113.99(12)
C66 N7 Li3 114.86(12)
C73 N7 Li3 112.69(12)
C66 N7 Li4 119.62(12)
C73 N7 Li4 116.19(11)
Li3 N7 Li4 72.98(11)
C12 C7 C8 118.42(16)
C12 C7 P1 116.87(13)
C8 C7 P1 124.66(13)
C9 C8 C7 120.41(18)
C9 C8 H8 119.8
C7 C8 H8 119.8
C10 C9 C8 120.44(19)
C10 C9 H9 119.8
C8 C9 H9 119.8
C9 C10 C11 119.91(17)
C9 C10 H10 120.0
C11 C10 H10 120.0
C10 C11 C12 119.79(18)
C10 C11 H11 120.1
C12 C11 H11 120.1
C7 C12 C11 121.01(18)
C7 C12 H12 119.5
C11 C12 H12 119.5
C14 C13 C18 120.35(19)
C14 C13 N1 120.8(2)
C18 C13 N1 118.88(18)
C13 C14 C15 117.4(3)
C13 C14 C19 124.1(2)
C15 C14 C19 118.5(2)
C16 C15 C14 121.3(3)
C16 C15 H15 119.3
C14 C15 H15 119.3
C17 C16 C15 120.4(3)
C17 C16 H16 119.8
C15 C16 H16 119.8
C16 C17 C18 123.2(3)
C16 C17 H17 118.4
C18 C17 H17 118.4
C17 C18 C13 117.3(3)
C17 C18 C22 116.6(2)
C13 C18 C22 126.04(18)
C14 C19 C20 112.0(2)
C14 C19 C21 113.0(2)
C20 C19 C21 108.38(19)
C14 C19 H19 107.7
C20 C19 H19 107.7
C21 C19 H19 107.7
C19 C20 H20A 109.5
C19 C20 H20B 109.5
H20A C20 H20B 109.5
C19 C20 H20C 109.5
H20A C20 H20C 109.5
H20B C20 H20C 109.5
C19 C21 H21A 109.5
C19 C21 H21B 109.5
H21A C21 H21B 109.5
C19 C21 H21C 109.5
H21A C21 H21C 109.5
H21B C21 H21C 109.5
C18 C22 C23 112.2(2)
C18 C22 C24 111.1(2)
C23 C22 C24 107.15(19)
C18 C22 H22 108.8
C23 C22 H22 108.8
C24 C22 H22 108.8
C22 C23 H23A 109.5
C22 C23 H23B 109.5
H23A C23 H23B 109.5
C22 C23 H23C 109.5
H23A C23 H23C 109.5
H23B C23 H23C 109.5
C22 C24 H24A 109.5
C22 C24 H24B 109.5
H24A C24 H24B 109.5
C22 C24 H24C 109.5
H24A C24 H24C 109.5
H24B C24 H24C 109.5
Si1 C25 H25A 109.5
Si1 C25 H25B 109.5
H25A C25 H25B 109.5
Si1 C25 H25C 109.5
H25A C25 H25C 109.5
H25B C25 H25C 109.5
Si1 C26 H26A 109.5
Si1 C26 H26B 109.5
H26A C26 H26B 109.5
Si1 C26 H26C 109.5
H26A C26 H26C 109.5
H26B C26 H26C 109.5
C28 C27 C32 118.29(14)
C28 C27 P2 116.51(11)
C32 C27 P2 124.33(12)
C29 C28 C27 121.06(14)
C29 C28 H28 119.5
C27 C28 H28 119.5
C28 C29 C30 120.12(16)
C28 C29 H29 119.9
C30 C29 H29 119.9
C31 C30 C29 119.55(16)
C31 C30 H30 120.2
C29 C30 H30 120.2
C30 C31 C32 120.32(15)
C30 C31 H31 119.8
C32 C31 H31 119.8
C31 C32 C27 120.62(15)
C31 C32 H32 119.7
C27 C32 H32 119.7
C38 C33 C34 118.27(14)
C38 C33 P2 116.56(11)
C34 C33 P2 125.01(12)
C35 C34 C33 120.75(15)
C35 C34 H34 119.6
C33 C34 H34 119.6
C36 C35 C34 120.11(15)
C36 C35 H35 119.9
C34 C35 H35 119.9
C37 C36 C35 120.09(15)
C37 C36 H36 120.0
C35 C36 H36 120.0
C36 C37 C38 119.98(16)
C36 C37 H37 120.0
C38 C37 H37 120.0
C37 C38 C33 120.78(16)
C37 C38 H38 119.6
C33 C38 H38 119.6
C44 C39 C40 120.12(14)
C44 C39 N2 120.65(13)
C40 C39 N2 119.21(14)
C41 C40 C39 118.35(16)
C41 C40 C45 117.73(16)
C39 C40 C45 123.92(14)
C42 C41 C40 122.05(18)
C42 C41 H41 119.0
C40 C41 H41 119.0
C41 C42 C43 119.34(16)
C41 C42 H42 120.3
C43 C42 H42 120.3
C42 C43 C44 121.49(18)
C42 C43 H43 119.3
C44 C43 H43 119.3
C43 C44 C39 118.61(16)
C43 C44 C48 118.18(16)
C39 C44 C48 123.20(13)
C40 C45 C46 112.63(15)
C40 C45 C47 110.86(17)
C46 C45 C47 107.66(17)
C40 C45 H45 108.5
C46 C45 H45 108.5
C47 C45 H45 108.5
C45 C46 H46A 109.5
C45 C46 H46B 109.5
H46A C46 H46B 109.5
C45 C46 H46C 109.5
H46A C46 H46C 109.5
H46B C46 H46C 109.5
C45 C47 H47A 109.5
C45 C47 H47B 109.5
H47A C47 H47B 109.5
C45 C47 H47C 109.5
H47A C47 H47C 109.5
H47B C47 H47C 109.5
C44 C48 C50 111.29(15)
C44 C48 C49 111.79(15)
C50 C48 C49 109.38(16)
C44 C48 H48 108.1
C50 C48 H48 108.1
C49 C48 H48 108.1
C48 C49 H49A 109.5
C48 C49 H49B 109.5
H49A C49 H49B 109.5
C48 C49 H49C 109.5
H49A C49 H49C 109.5
H49B C49 H49C 109.5
C48 C50 H50A 109.5
C48 C50 H50B 109.5
H50A C50 H50B 109.5
C48 C50 H50C 109.5
H50A C50 H50C 109.5
H50B C50 H50C 109.5
Si2 C51 H51A 109.5
Si2 C51 H51B 109.5
H51A C51 H51B 109.5
Si2 C51 H51C 109.5
H51A C51 H51C 109.5
H51B C51 H51C 109.5
Si2 C52 H52A 109.5
Si2 C52 H52B 109.5
H52A C52 H52B 109.5
Si2 C52 H52C 109.5
H52A C52 H52C 109.5
H52B C52 H52C 109.5
N5 C53 N4 125.10(13)
N5 C53 H53 117.5
N4 C53 H53 117.5
N4 C54 C55 110.40(12)
N4 C54 C59 111.78(12)
C55 C54 C59 109.58(13)
N4 C54 H54 108.3
C55 C54 H54 108.3
C59 C54 H54 108.3
C54 C55 C56 112.06(14)
C54 C55 H55A 109.2
C56 C55 H55A 109.2
C54 C55 H55B 109.2
C56 C55 H55B 109.2
H55A C55 H55B 107.9
C57 C56 C55 111.19(14)
C57 C56 H56A 109.4
C55 C56 H56A 109.4
C57 C56 H56B 109.4
C55 C56 H56B 109.4
H56A C56 H56B 108.0
C56 C57 C58 110.77(14)
C56 C57 H57A 109.5
C58 C57 H57A 109.5
C56 C57 H57B 109.5
C58 C57 H57B 109.5
H57A C57 H57B 108.1
C57 C58 C59 111.39(14)
C57 C58 H58A 109.4
C59 C58 H58A 109.4
C57 C58 H58B 109.4
C59 C58 H58B 109.4
H58A C58 H58B 108.0
C58 C59 C54 112.01(14)
C58 C59 H59A 109.2
C54 C59 H59A 109.2
C58 C59 H59B 109.2
C54 C59 H59B 109.2
H59A C59 H59B 107.9
N5 C60 C61 111.10(12)
N5 C60 C65 109.47(12)
C61 C60 C65 110.50(12)
N5 C60 H60 108.6
C61 C60 H60 108.6
C65 C60 H60 108.6
C60 C61 C62 112.12(14)
C60 C61 H61A 109.2
C62 C61 H61A 109.2
C60 C61 H61B 109.2
C62 C61 H61B 109.2
H61A C61 H61B 107.9
C63 C62 C61 111.41(14)
C63 C62 H62A 109.3
C61 C62 H62A 109.3
C63 C62 H62B 109.3
C61 C62 H62B 109.3
H62A C62 H62B 108.0
C62 C63 C64 111.03(14)
C62 C63 H63A 109.4
C64 C63 H63A 109.4
C62 C63 H63B 109.4
C64 C63 H63B 109.4
H63A C63 H63B 108.0
C63 C64 C65 111.40(14)
C63 C64 H64A 109.3
C65 C64 H64A 109.3
C63 C64 H64B 109.3
C65 C64 H64B 109.3
H64A C64 H64B 108.0
C64 C65 C60 112.79(13)
C64 C65 H65A 109.0
C60 C65 H65A 109.0
C64 C65 H65B 109.0
C60 C65 H65B 109.0
H65A C65 H65B 107.8
N6 C66 N7 125.30(14)
N6 C66 H66 117.4
N7 C66 H66 117.4
N6 C67 C72 109.56(12)
N6 C67 C68 110.63(12)
C72 C67 C68 109.93(13)
N6 C67 H67 108.9
C72 C67 H67 108.9
C68 C67 H67 108.9
C69 C68 C67 112.42(14)
C69 C68 H68A 109.1
C67 C68 H68A 109.1
C69 C68 H68B 109.1
C67 C68 H68B 109.1
H68A C68 H68B 107.9
C70 C69 C68 111.80(15)
C70 C69 H69A 109.3
C68 C69 H69A 109.3
C70 C69 H69B 109.3
C68 C69 H69B 109.3
H69A C69 H69B 107.9
C69 C70 C71 110.72(15)
C69 C70 H70A 109.5
C71 C70 H70A 109.5
C69 C70 H70B 109.5
C71 C70 H70B 109.5
H70A C70 H70B 108.1
C70 C71 C72 110.92(15)
C70 C71 H71A 109.5
C72 C71 H71A 109.5
C70 C71 H71B 109.5
C72 C71 H71B 109.5
H71A C71 H71B 108.0
C71 C72 C67 113.23(14)
C71 C72 H72A 108.9
C67 C72 H72A 108.9
C71 C72 H72B 108.9
C67 C72 H72B 108.9
H72A C72 H72B 107.7
N7 C73 C78 111.48(12)
N7 C73 C74 112.25(12)
C78 C73 C74 109.99(14)
N7 C73 H73 107.6
C78 C73 H73 107.6
C74 C73 H73 107.6
C73 C74 C75 112.33(14)
C73 C74 H74A 109.1
C75 C74 H74A 109.1
C73 C74 H74B 109.1
C75 C74 H74B 109.1
H74A C74 H74B 107.9
C76 C75 C74 111.20(15)
C76 C75 H75A 109.4
C74 C75 H75A 109.4
C76 C75 H75B 109.4
C74 C75 H75B 109.4
H75A C75 H75B 108.0
C75 C76 C77 110.38(15)
C75 C76 H76A 109.6
C77 C76 H76A 109.6
C75 C76 H76B 109.6
C77 C76 H76B 109.6
H76A C76 H76B 108.1
C76 C77 C78 111.07(15)
C76 C77 H77A 109.4
C78 C77 H77A 109.4
C76 C77 H77B 109.4
C78 C77 H77B 109.4
H77A C77 H77B 108.0
C73 C78 C77 112.33(14)
C73 C78 H78A 109.1
C77 C78 H78A 109.1
C73 C78 H78B 109.1
C77 C78 H78B 109.1
H78A C78 H78B 107.9
C84 C79 C80 120.6(3)
C84 C79 H79 119.7
C80 C79 H79 119.7
C79 C80 C81 120.1(3)
C79 C80 H80 119.9
C81 C80 H80 119.9
C82 C81 C80 119.1(2)
C82 C81 H81 120.4
C80 C81 H81 120.4
C81 C82 C83 120.3(2)
C81 C82 H82 119.8
C83 C82 H82 119.8
C84 C83 C82 119.7(3)
C84 C83 H83 120.1
C82 C83 H83 120.1
C79 C84 C83 120.1(3)
C79 C84 H84 119.9
C83 C84 H84 119.9
C86 C85 C90 117.7(4)
C86 C85 H85 121.1
C90 C85 H85 121.1
C85 C86 C87 120.1(4)
C85 C86 H86 120.0
C87 C86 H86 120.0
C86 C87 C88 120.6(4)
C86 C87 H87 119.7
C88 C87 H87 119.7
C89 C88 C87 118.9(4)
C89 C88 H88 120.5
C87 C88 H88 120.5
C90 C89 C88 117.3(4)
C90 C89 H89 121.4
C88 C89 H89 121.4
C89 C90 C85 125.1(3)
C89 C90 H90 117.4
C85 C90 H90 117.4
C92 C91 C96 120.7(5)
C92 C91 H91 119.7
C96 C91 H91 119.7
C93 C92 C91 119.0(4)
C93 C92 H92 120.5
C91 C92 H92 120.5
C94 C93 C92 120.2(4)
C94 C93 H93 119.9
C92 C93 H93 119.9
C95 C94 C93 119.6(4)
C95 C94 H94 120.2
C93 C94 H94 120.2
C96 C95 C94 122.3(4)
C96 C95 H95 118.8
C94 C95 H95 118.8
C95 C96 C91 118.1(4)
C95 C96 H96 120.9
C91 C96 H96 120.9

loop_
_geom_bond_atom_site_label_1
_geom_bond_atom_site_label_2
_geom_bond_distance
P1 N1 1.7160(15)
P1 C7 1.8296(17)
P1 C1 1.8366(17)
P1 Li1 2.651(3)
Si1 O1 1.6005(11)
Si1 N1 1.7807(14)
Si1 C25 1.865(2)
Si1 C26 1.865(2)
O1 Li3 1.907(3)
O1 Li1 1.921(3)
O1 Li4 1.993(3)
N1 C13 1.463(2)
C1 C2 1.399(2)
C1 C6 1.401(2)
Li1 O2 1.934(3)
Li1 N4 2.132(3)
P2 N2 1.7148(13)
P2 C33 1.8284(15)
P2 C27 1.8433(16)
P2 Li4 2.624(3)
Si2 O2 1.6004(11)
Si2 N2 1.7767(13)
Si2 C51 1.841(2)
Si2 C52 1.916(2)
O2 Li2 1.896(3)
O2 Li4 1.921(3)
N2 C39 1.4507(17)
C2 C3 1.384(3)
C2 H2 0.9500
Li2 N6 1.938(3)
Li2 N4 2.041(3)
C3 C4 1.387(3)
C3 H3 0.9500
Li3 N5 1.952(3)
Li3 N7 2.070(3)
N4 C53 1.3384(19)
N4 C54 1.4745(19)
C4 C5 1.385(3)
C4 H4 0.9500
Li4 N7 2.135(3)
N5 C53 1.303(2)
N5 C60 1.4618(18)
C5 C6 1.387(3)
C5 H5 0.9500
N6 C66 1.3048(19)
N6 C67 1.4612(19)
C6 H6 0.9500
N7 C66 1.338(2)
N7 C73 1.4734(19)
C7 C12 1.391(2)
C7 C8 1.401(2)
C8 C9 1.392(3)
C8 H8 0.9500
C9 C10 1.383(3)
C9 H9 0.9500
C10 C11 1.383(3)
C10 H10 0.9500
C11 C12 1.398(3)
C11 H11 0.9500
C12 H12 0.9500
C13 C14 1.392(3)
C13 C18 1.448(3)
C14 C15 1.438(4)
C14 C19 1.505(4)
C15 C16 1.372(5)
C15 H15 0.9500
C16 C17 1.328(5)
C16 H16 0.9500
C17 C18 1.395(3)
C17 H17 0.9500
C18 C22 1.512(4)
C19 C20 1.542(3)
C19 C21 1.553(3)
C19 H19 1.0000
C20 H20A 0.9800
C20 H20B 0.9800
C20 H20C 0.9800
C21 H21A 0.9800
C21 H21B 0.9800
C21 H21C 0.9800
C22 C23 1.534(3)
C22 C24 1.554(3)
C22 H22 1.0000
C23 H23A 0.9800
C23 H23B 0.9800
C23 H23C 0.9800
C24 H24A 0.9800
C24 H24B 0.9800
C24 H24C 0.9800
C25 H25A 0.9800
C25 H25B 0.9800
C25 H25C 0.9800
C26 H26A 0.9800
C26 H26B 0.9800
C26 H26C 0.9800
C27 C28 1.394(2)
C27 C32 1.396(2)
C28 C29 1.383(2)
C28 H28 0.9500
C29 C30 1.389(2)
C29 H29 0.9500
C30 C31 1.383(3)
C30 H30 0.9500
C31 C32 1.390(2)
C31 H31 0.9500
C32 H32 0.9500
C33 C38 1.397(2)
C33 C34 1.400(2)
C34 C35 1.390(2)
C34 H34 0.9500
C35 C36 1.385(2)
C35 H35 0.9500
C36 C37 1.382(3)
C36 H36 0.9500
C37 C38 1.395(2)
C37 H37 0.9500
C38 H38 0.9500
C39 C44 1.407(2)
C39 C40 1.415(2)
C40 C41 1.396(2)
C40 C45 1.517(3)
C41 C42 1.370(3)
C41 H41 0.9500
C42 C43 1.383(3)
C42 H42 0.9500
C43 C44 1.399(2)
C43 H43 0.9500
C44 C48 1.510(2)
C45 C46 1.531(3)
C45 C47 1.538(3)
C45 H45 1.0000
C46 H46A 0.9800
C46 H46B 0.9800
C46 H46C 0.9800
C47 H47A 0.9800
C47 H47B 0.9800
C47 H47C 0.9800
C48 C50 1.531(3)
C48 C49 1.534(3)
C48 H48 1.0000
C49 H49A 0.9800
C49 H49B 0.9800
C49 H49C 0.9800
C50 H50A 0.9800
C50 H50B 0.9800
C50 H50C 0.9800
C51 H51A 0.9800
C51 H51B 0.9800
C51 H51C 0.9800
C52 H52A 0.9800
C52 H52B 0.9800
C52 H52C 0.9800
C53 H53 0.9500
C54 C55 1.525(2)
C54 C59 1.527(2)
C54 H54 1.0000
C55 C56 1.531(2)
C55 H55A 0.9900
C55 H55B 0.9900
C56 C57 1.524(3)
C56 H56A 0.9900
C56 H56B 0.9900
C57 C58 1.524(3)
C57 H57A 0.9900
C57 H57B 0.9900
C58 C59 1.527(2)
C58 H58A 0.9900
C58 H58B 0.9900
C59 H59A 0.9900
C59 H59B 0.9900
C60 C61 1.526(2)
C60 C65 1.533(2)
C60 H60 1.0000
C61 C62 1.527(2)
C61 H61A 0.9900
C61 H61B 0.9900
C62 C63 1.521(2)
C62 H62A 0.9900
C62 H62B 0.9900
C63 C64 1.526(3)
C63 H63A 0.9900
C63 H63B 0.9900
C64 C65 1.531(2)
C64 H64A 0.9900
C64 H64B 0.9900
C65 H65A 0.9900
C65 H65B 0.9900
C66 H66 0.9500
C67 C72 1.531(2)
C67 C68 1.532(2)
C67 H67 1.0000
C68 C69 1.530(2)
C68 H68A 0.9900
C68 H68B 0.9900
C69 C70 1.521(3)
C69 H69A 0.9900
C69 H69B 0.9900
C70 C71 1.522(3)
C70 H70A 0.9900
C70 H70B 0.9900
C71 C72 1.524(2)
C71 H71A 0.9900
C71 H71B 0.9900
C72 H72A 0.9900
C72 H72B 0.9900
C73 C78 1.515(2)
C73 C74 1.526(2)
C73 H73 1.0000
C74 C75 1.530(2)
C74 H74A 0.9900
C74 H74B 0.9900
C75 C76 1.511(2)
C75 H75A 0.9900
C75 H75B 0.9900
C76 C77 1.523(3)
C76 H76A 0.9900
C76 H76B 0.9900
C77 C78 1.533(3)
C77 H77A 0.9900
C77 H77B 0.9900
C78 H78A 0.9900
C78 H78B 0.9900
C79 C84 1.360(4)
C79 C80 1.374(4)
C79 H79 0.9500
C80 C81 1.385(4)
C80 H80 0.9500
C81 C82 1.376(3)
C81 H81 0.9500
C82 C83 1.385(3)
C82 H82 0.9500
C83 C84 1.375(3)
C83 H83 0.9500
C84 H84 0.9500
C85 C86 1.351(4)
C85 C90 1.386(4)
C85 H85 0.9500
C86 C87 1.397(5)
C86 H86 0.9500
C87 C88 1.414(5)
C87 H87 0.9500
C88 C89 1.389(5)
C88 H88 0.9500
C89 C90 1.359(4)
C89 H89 0.9500
C90 H90 0.9500
C91 C92 1.387(5)
C91 C96 1.390(5)
C91 H91 0.9500
C92 C93 1.377(5)
C92 H92 0.9500
C93 C94 1.368(4)
C93 H93 0.9500
C94 C95 1.364(4)
C94 H94 0.9500
C95 C96 1.351(4)
C95 H95 0.9500
C96 H96 0.9500
